data_7706821
loop_
_publ_author_name
'Bhanja, Avik'
'Smythe, Lucy'
'Herchel, Radovan'
'Nemec, Ivan'
'Murrie, Mark'
'Ray, Debashis'

_publ_section_title
;
 Hydroxido supported and differently networked octanuclear
 Ni<sub>6</sub>Ln<sub>2</sub> [Ln = Gd<sup>III</sup> and Dy<sup>III</sup>]
 complexes: structural variation, magnetic properties and theoretical
 insights.
;
_journal_issue 14
_journal_name_full 'Dalton transactions (Cambridge, England : 2003)'
_journal_page_first 5023
_journal_page_last 5035
_journal_paper_doi 10.1039/d0dt04168h
_journal_volume 50
_journal_year 2021
_chemical_formula_moiety 'C65 H79 Gd2 N4 Ni6 O30, 8 H2O'
_chemical_formula_sum 'C65 H95 Gd2 N4 Ni6 O38'
_chemical_formula_weight 2207.11
_space_group_crystal_system triclinic
_space_group_IT_number 2
_space_group_name_Hall '-P 1'
_space_group_name_H-M_alt 'P -1'
_atom_sites_solution_hydrogens geom
_audit_creation_date 2021-01-21
_audit_creation_method
;
Olex2 1.3
(compiled 2020.11.12 svn.r5f609507 for OlexSys, GUI svn.r6226)
;
_audit_update_record
;
2021-01-27 deposited with the CCDC.	2021-03-10 downloaded from the CCDC.
;
_cell_angle_alpha 113.93(2)
_cell_angle_beta 103.87(6)
_cell_angle_gamma 102.08(5)
_cell_formula_units_Z 1
_cell_length_a 11.53(2)
_cell_length_b 14.72(2)
_cell_length_c 15.378(19)
_cell_measurement_reflns_used 5607
_cell_measurement_temperature 114(2)
_cell_measurement_theta_max 26.482
_cell_measurement_theta_min 2.518
_cell_volume 2174(6)
_computing_cell_refinement 'SHELXL 2014/5 (Sheldrick, 2014)'
_computing_data_collection SMART
_computing_data_reduction 'SAINT V8.38A (?, 2016)'
_computing_molecular_graphics 'Olex2 1.3 (Dolomanov et al., 2009)'
_computing_publication_material 'Olex2 1.3 (Dolomanov et al., 2009)'
_computing_structure_refinement 'SHELXL 2014/7 (Sheldrick, 2015)'
_computing_structure_solution 'SHELXT 2014/5 (Sheldrick, 2014)'
_diffrn_ambient_temperature 114.15
_diffrn_measured_fraction_theta_full 0.998
_diffrn_measured_fraction_theta_max 0.991
_diffrn_measurement_device_type 'Bruker SMART APEX-II'
_diffrn_measurement_method 'CCD area detector, \w-scans'
_diffrn_radiation_type MoK\a
_diffrn_radiation_wavelength 0.71073
_diffrn_reflns_av_R_equivalents 0.0585
_diffrn_reflns_av_unetI/netI 0.0574
_diffrn_reflns_Laue_measured_fraction_full 0.998
_diffrn_reflns_Laue_measured_fraction_max 0.991
_diffrn_reflns_limit_h_max 14
_diffrn_reflns_limit_h_min -14
_diffrn_reflns_limit_k_max 18
_diffrn_reflns_limit_k_min -18
_diffrn_reflns_limit_l_max 16
_diffrn_reflns_limit_l_min -19
_diffrn_reflns_number 34276
_diffrn_reflns_point_group_measured_fraction_full 0.998
_diffrn_reflns_point_group_measured_fraction_max 0.991
_diffrn_reflns_theta_full 25.242
_diffrn_reflns_theta_max 26.482
_diffrn_reflns_theta_min 2.518
_exptl_absorpt_coefficient_mu 2.846
_exptl_absorpt_correction_T_max 0.730
_exptl_absorpt_correction_T_min 0.584
_exptl_absorpt_correction_type multi-scan
_exptl_absorpt_process_details
;
 SADABS 2016/2: Krause, L., Herbst-Irmer, R., Sheldrick G.M. & Stalke D.,
 J. Appl. Cryst. 48 (2015) 3-10
;
_exptl_crystal_colour green
_exptl_crystal_colour_primary green
_exptl_crystal_density_diffrn 1.674
_exptl_crystal_description needle
_exptl_crystal_F_000 1033
_exptl_crystal_size_max 0.23
_exptl_crystal_size_mid 0.16
_exptl_crystal_size_min 0.11
_refine_diff_density_max 1.211
_refine_diff_density_min -1.677
_refine_diff_density_rms 0.113
_refine_ls_extinction_method none
_refine_ls_goodness_of_fit_ref 1.038
_refine_ls_hydrogen_treatment constr
_refine_ls_matrix_type full
_refine_ls_number_parameters 529
_refine_ls_number_reflns 8932
_refine_ls_number_restraints 44
_refine_ls_restrained_S_all 1.037
_refine_ls_R_factor_all 0.0966
_refine_ls_R_factor_gt 0.0516
_refine_ls_shift/su_max 0.000
_refine_ls_shift/su_mean 0.000
_refine_ls_structure_factor_coef Fsqd
_refine_ls_weighting_details 'w=1/[\s^2^(Fo^2^)+(0.0466P)^2^+8.0585P] where P=(Fo^2^+2Fc^2^)/3'
_refine_ls_weighting_scheme calc
_refine_ls_wR_factor_gt 0.1154
_refine_ls_wR_factor_ref 0.1445
_reflns_Friedel_coverage 0.000
_reflns_number_gt 5607
_reflns_number_total 8932
_reflns_threshold_expression 'I > 2\s(I)'
_cod_data_source_file d0dt04168h2.cif
_cod_data_source_block complex1
_cod_depositor_comments 'Adding full bibliography for 7706821--7706822.cif.'
_cod_database_code 7706821
_shelx_shelxl_version_number 2014/7
_shelx_space_group_comment
;
The symmetry employed for this shelxl refinement is uniquely defined
by the following loop, which should always be used as a source of
symmetry information in preference to the above space-group names.
They are only intended as comments.
;
_shelx_estimated_absorpt_t_max 0.745
_shelx_estimated_absorpt_t_min 0.561
_olex2_refinement_description
;
1. Fixed Uiso
 At 1.2 times of:
  All C(H) groups, H11 of O11, H10 of O10, H8 of O8, H9 of O9, All C(H,H)
  groups, All O(H,H) groups
 At 1.5 times of:
  All C(H,H,H) groups, H14C of O14
2. Restrained distances
 O14-C33
 1.45 with sigma of 0.05
 C31-O13 \\sim C31A-O13A
 with sigma of 0.02
 C31-O12 \\sim C31A-O12A
 with sigma of 0.02
 C31-C32 \\sim C31A-C32A
 with sigma of 0.02
 Ni1-O14 \\sim Ni1-O14A
 with sigma of 0.05
3. Uiso/Uaniso restraints and constraints
O13 \\sim O13A \\sim O12 \\sim O12A: within 2A with sigma of 0.04 and sigma for
terminal atoms of 0.08 within 2A
C32 \\sim C32A: within 2A with sigma of 0.04 and sigma for terminal atoms of
0.08 within 2A
C31 \\sim C31A: within 2A with sigma of 0.04 and sigma for terminal atoms of
0.08 within 2A
Uanis(O14) = Uanis(O14A)
4. Rigid body (RIGU) restrains
 C33, O14
 with sigma for 1-2 distances of 0.004 and sigma for 1-3 distances of 0.004
 C31, C32
 with sigma for 1-2 distances of 0.004 and sigma for 1-3 distances of 0.004
 C31A, C32A
 with sigma for 1-2 distances of 0.004 and sigma for 1-3 distances of 0.004
5. Others
 Fixed Sof: O13(0.5) O12(0.5) H16B(0.5) C32(0.5) H32A(0.5) H32B(0.5) H32C(0.5)
 O14A(0.5) H14A(0.5) H14B(0.5) O14(0.5) H14C(0.5) C31(0.5) C31A(0.5) O13A(0.5)
 O12A(0.5) C32A(0.5) H32D(0.5) H32E(0.5) H32F(0.5) C33(0.5) H33A(0.5) H33B(0.5)
 H33C(0.5)
6.a Ternary CH refined with riding coordinates:
 O11(H11), O9(H9), O8(H8)
6.b Secondary CH2 refined with riding coordinates:
 C23(H23A,H23B), C8(H8A,H8B), O7(H7A,H7B)
6.c Me refined with riding coordinates:
 C32(H32A,H32B,H32C), C32A(H32D,H32E,H32F)
6.d Aromatic/amide H refined with riding coordinates:
 O10(H10), C14(H14), C20(H20), C9(H9A), C13(H13), C24(H24), C3(H3), C26(H26),
 C19(H19), C5(H5), C18(H18), C27(H27), C12(H12), C29(H29), C11(H11A), C34(H34),
 C28(H28)
6.e Tetrahedral OH refined with riding coordinates:
 O14(H14C)
6.f X=CH2 refined with riding coordinates:
 O15(H15A,H15B), O14A(H14A,H14B)
6.g Idealised Me refined as rotating group:
 C1(H1A,H1B,H1C), C16(H16A,H16B,H16C), C33(H33A,H33B,H33C)
;
_olex2_submission_special_instructions 'No special instructions were received'

loop_
_space_group_symop_operation_xyz
'x, y, z'
'-x, -y, -z'

loop_
_atom_site_label
_atom_site_type_symbol
_atom_site_fract_x
_atom_site_fract_y
_atom_site_fract_z
_atom_site_U_iso_or_equiv
_atom_site_adp_type
_atom_site_occupancy
_atom_site_site_symmetry_order
_atom_site_calc_flag
_atom_site_refinement_flags_posn
_atom_site_refinement_flags_adp
_atom_site_refinement_flags_occupancy
_atom_site_disorder_assembly
_atom_site_disorder_group
Gd1 Gd 0.38756(4) 0.27170(3) 0.46845(3) 0.05874(14) Uani 1 1 d . . . . .
Ni3 Ni 0.61225(8) 0.52239(7) 0.58759(7) 0.0492(2) Uani 1 1 d . . . . .
Ni1 Ni 0.68719(9) 0.35748(7) 0.65149(7) 0.0575(3) Uani 1 1 d D . . . .
Ni2 Ni 0.16671(9) 0.26174(7) 0.26373(7) 0.0557(2) Uani 1 1 d . . . . .
O13 O 0.3635(18) 0.1109(14) 0.2902(14) 0.111(5) Uani 0.5 1 d D U P A 1
O11 O 0.3629(4) 0.3213(3) 0.3375(3) 0.0523(11) Uani 1 1 d . . . . .
H11 H 0.4143 0.3011 0.2935 0.063 Uiso 1 1 calc R U . . .
O12 O 0.504(2) 0.1355(19) 0.4204(13) 0.102(8) Uani 0.5 1 d D U P A 1
O10 O 0.8137(4) 0.5816(4) 0.6294(4) 0.0554(12) Uani 1 1 d . . . . .
H10 H 0.8729 0.5501 0.6083 0.066 Uiso 1 1 calc R U . . .
O9 O 0.4184(4) 0.4561(3) 0.5397(3) 0.0506(11) Uani 1 1 d . . . . .
H9 H 0.3750 0.4861 0.5880 0.061 Uiso 1 1 calc R U . . .
O8 O 0.6071(4) 0.3711(4) 0.5243(4) 0.0553(12) Uani 1 1 d . . . . .
H8 H 0.6470 0.3510 0.4715 0.066 Uiso 1 1 calc R U . . .
O2 O 0.5012(5) 0.2764(4) 0.6178(4) 0.0592(12) Uani 1 1 d . . . . .
O5 O 0.1726(5) 0.2212(4) 0.3768(4) 0.0608(13) Uani 1 1 d . . . . .
O3 O 0.8625(5) 0.4498(4) 0.6852(4) 0.0627(13) Uani 1 1 d . . . . .
O1 O 0.2878(5) 0.3136(4) 0.6105(4) 0.0684(14) Uani 1 1 d . . . . .
O6 O 0.1701(5) 0.3164(4) 0.1655(4) 0.0705(14) Uani 1 1 d . . . . .
O4 O 0.2459(5) 0.0997(4) 0.4463(4) 0.0699(14) Uani 1 1 d . . . . .
O15 O 0.1683(6) 0.1149(4) 0.1646(4) 0.0836(17) Uani 1 1 d . . . . .
H15A H 0.1701 0.1010 0.0990 0.100 Uiso 1 1 calc R U . . .
H15B H 0.1672 0.0619 0.1849 0.100 Uiso 1 1 calc R U . . .
N1 N 0.7454(6) 0.3334(5) 0.7705(5) 0.0696(18) Uani 1 1 d . . . . .
N2 N -0.0234(6) 0.2069(5) 0.2075(5) 0.0677(17) Uani 1 1 d . . . . .
C22 C 0.0820(7) 0.1342(6) 0.3586(6) 0.064(2) Uani 1 1 d . . . . .
C15 C 0.9674(7) 0.4796(6) 0.7648(6) 0.0630(19) Uani 1 1 d . . . . .
C2 C 0.3498(8) 0.3080(6) 0.6957(6) 0.068(2) Uani 1 1 d . . . . .
C14 C 1.0789(8) 0.5505(7) 0.7776(6) 0.071(2) Uani 1 1 d . . . . .
H14 H 1.0778 0.5776 0.7310 0.085 Uiso 1 1 calc R U . . .
C21 C -0.0461(8) 0.1102(6) 0.3053(6) 0.071(2) Uani 1 1 d . . . . .
C7 C 0.4627(8) 0.2872(6) 0.6960(6) 0.063(2) Uani 1 1 d . . . . .
C17 C 0.1168(8) 0.0681(6) 0.3962(6) 0.068(2) Uani 1 1 d . . . . .
C10 C 0.9697(7) 0.4414(6) 0.8347(6) 0.064(2) Uani 1 1 d . . . . .
C20 C -0.1348(9) 0.0185(8) 0.2895(7) 0.091(3) Uani 1 1 d . . . . .
H20 H -0.2222 -0.0005 0.2515 0.110 Uiso 1 1 calc R U . . .
C9 C 0.8603(9) 0.3688(6) 0.8323(6) 0.074(2) Uani 1 1 d . . . . .
H9A H 0.8757 0.3453 0.8817 0.089 Uiso 1 1 calc R U . . .
C13 C 1.1903(9) 0.5822(8) 0.8562(7) 0.084(3) Uani 1 1 d . . . . .
H13 H 1.2655 0.6310 0.8639 0.101 Uiso 1 1 calc R U . . .
C24 C -0.0909(8) 0.1847(6) 0.1168(7) 0.073(2) Uani 1 1 d . . . . .
H24 H -0.1806 0.1542 0.0954 0.087 Uiso 1 1 calc R U . . .
C23 C -0.0886(8) 0.1865(8) 0.2718(7) 0.077(2) Uani 1 1 d . . . . .
H23A H -0.1817 0.1559 0.2335 0.092 Uiso 1 1 calc R U . . .
H23B H -0.0705 0.2543 0.3330 0.092 Uiso 1 1 calc R U . . .
C25 C -0.0413(8) 0.2024(7) 0.0453(6) 0.070(2) Uani 1 1 d . . . . .
C6 C 0.5333(9) 0.2783(6) 0.7781(6) 0.074(2) Uani 1 1 d . . . . .
C8 C 0.6524(9) 0.2530(7) 0.7768(7) 0.086(3) Uani 1 1 d . . . . .
H8A H 0.6909 0.2493 0.8395 0.103 Uiso 1 1 calc R U . . .
H8B H 0.6307 0.1828 0.7175 0.103 Uiso 1 1 calc R U . . .
C30 C 0.0853(8) 0.2651(6) 0.0708(6) 0.066(2) Uani 1 1 d . . . . .
C3 C 0.3072(9) 0.3209(7) 0.7755(7) 0.086(3) Uani 1 1 d . . . . .
H3 H 0.2308 0.3357 0.7752 0.103 Uiso 1 1 calc R U . . .
C26 C -0.1237(9) 0.1483(7) -0.0575(7) 0.084(3) Uani 1 1 d . . . . .
H26 H -0.2089 0.1064 -0.0753 0.100 Uiso 1 1 calc R U . . .
C19 C -0.0971(11) -0.0441(8) 0.3281(8) 0.099(3) Uani 1 1 d . . . . .
H19 H -0.1591 -0.1051 0.3178 0.119 Uiso 1 1 calc R U . . .
C5 C 0.4884(10) 0.2904(8) 0.8558(7) 0.098(3) Uani 1 1 d . . . . .
H5 H 0.5350 0.2836 0.9114 0.117 Uiso 1 1 calc R U . . .
C18 C 0.0276(10) -0.0203(7) 0.3811(7) 0.084(3) Uani 1 1 d . . . . .
H18 H 0.0527 -0.0643 0.4074 0.101 Uiso 1 1 calc R U . . .
C1 C 0.1703(9) 0.3314(9) 0.6023(8) 0.101(3) Uani 1 1 d . . . . .
H1A H 0.1835 0.3987 0.6607 0.151 Uiso 1 1 calc R U . . .
H1B H 0.1092 0.2736 0.6017 0.151 Uiso 1 1 calc R U . . .
H1C H 0.1369 0.3342 0.5389 0.151 Uiso 1 1 calc R U . . .
C27 C -0.0838(11) 0.1545(8) -0.1321(7) 0.097(3) Uani 1 1 d . . . . .
H27 H -0.1404 0.1159 -0.2013 0.116 Uiso 1 1 calc R U . . .
C12 C 1.1931(10) 0.5429(8) 0.9244(8) 0.097(3) Uani 1 1 d . . . . .
H12 H 1.2702 0.5645 0.9790 0.116 Uiso 1 1 calc R U . . .
C29 C 0.1205(9) 0.2733(7) -0.0064(7) 0.081(2) Uani 1 1 d . . . . .
H29 H 0.2032 0.3190 0.0103 0.097 Uiso 1 1 calc R U . . .
C11 C 1.0847(9) 0.4730(8) 0.9127(7) 0.088(3) Uani 1 1 d . . . . .
H11A H 1.0877 0.4451 0.9588 0.105 Uiso 1 1 calc R U . . .
C16 C 0.2895(10) 0.0308(7) 0.4798(8) 0.095(3) Uani 1 1 d . . . . .
H16A H 0.3826 0.0595 0.5118 0.142 Uiso 1 1 calc R U . . .
H16B H 0.2630 -0.0397 0.4211 0.142 Uiso 0.5 1 calc R U P . .
H16C H 0.2527 0.0255 0.5295 0.142 Uiso 1 1 calc R U . . .
C34 C 0.3788(11) 0.3118(9) 0.8553(8) 0.106(4) Uani 1 1 d . . . . .
H34 H 0.3515 0.3206 0.9108 0.127 Uiso 1 1 calc R U . . .
C28 C 0.0387(11) 0.2169(8) -0.1070(7) 0.094(3) Uani 1 1 d . . . . .
H28 H 0.0669 0.2211 -0.1589 0.113 Uiso 1 1 calc R U . . .
C32 C 0.497(3) 0.016(3) 0.254(2) 0.107(10) Uani 0.5 1 d D U P A 1
H32A H 0.4428 -0.0064 0.1837 0.161 Uiso 0.5 1 calc R U P A 1
H32B H 0.5860 0.0504 0.2643 0.161 Uiso 0.5 1 calc R U P A 1
H32C H 0.4906 -0.0458 0.2642 0.161 Uiso 0.5 1 calc R U P A 1
O7 O 0.6513(4) 0.5063(4) 0.7248(3) 0.0563(12) Uani 1 1 d . . . . .
H7A H 0.5771 0.4977 0.7461 0.068 Uiso 1 1 calc R U . . .
H7B H 0.7270 0.5643 0.7825 0.068 Uiso 1 1 calc R U . . .
O14A O 0.697(4) 0.2060(19) 0.563(3) 0.078(4) Uani 0.5 1 d D . P B 1
H14A H 0.7227 0.1666 0.5946 0.093 Uiso 0.5 1 calc R U P B 1
H14B H 0.6750 0.1780 0.4909 0.093 Uiso 0.5 1 calc R U P B 1
O14 O 0.725(4) 0.2276(19) 0.554(3) 0.078(4) Uani 0.5 1 d D U P B 2
H14C H 0.6604 0.1825 0.5027 0.117 Uiso 0.5 1 calc R U P B 2
C31 C 0.456(3) 0.094(3) 0.3288(19) 0.075(8) Uani 0.5 1 d D U P A 1
C31A C 0.451(3) 0.081(3) 0.3029(18) 0.075(10) Uani 0.5 1 d D U P A 2
O13A O 0.3631(19) 0.0620(17) 0.2278(14) 0.169(11) Uani 0.5 1 d D U P A 2
O12A O 0.470(2) 0.1480(15) 0.3891(12) 0.075(5) Uani 0.5 1 d D U P A 2
C32A C 0.548(3) 0.026(2) 0.292(2) 0.100(9) Uani 0.5 1 d D U P A 2
H32D H 0.5238 -0.0261 0.2202 0.149 Uiso 0.5 1 calc R U P A 2
H32E H 0.6320 0.0784 0.3155 0.149 Uiso 0.5 1 calc R U P A 2
H32F H 0.5508 -0.0103 0.3334 0.149 Uiso 0.5 1 calc R U P A 2
C33 C 0.832(3) 0.2209(19) 0.533(2) 0.146(11) Uani 0.5 1 d D U P B 2
H33A H 0.9074 0.2635 0.5957 0.218 Uiso 0.5 1 calc R U P B 2
H33B H 0.8387 0.2476 0.4844 0.218 Uiso 0.5 1 calc R U P B 2
H33C H 0.8278 0.1469 0.5023 0.218 Uiso 0.5 1 calc R U P B 2

loop_
_atom_site_aniso_label
_atom_site_aniso_U_11
_atom_site_aniso_U_22
_atom_site_aniso_U_33
_atom_site_aniso_U_23
_atom_site_aniso_U_13
_atom_site_aniso_U_12
Gd1 0.0626(2) 0.0514(2) 0.0595(2) 0.03318(19) 0.01267(18) 0.01216(17)
Ni3 0.0517(5) 0.0448(5) 0.0496(5) 0.0254(4) 0.0134(4) 0.0142(4)
Ni1 0.0653(6) 0.0553(5) 0.0548(5) 0.0321(5) 0.0153(5) 0.0221(5)
Ni2 0.0559(5) 0.0529(5) 0.0514(5) 0.0252(5) 0.0138(4) 0.0120(4)
O13 0.134(13) 0.104(12) 0.090(12) 0.038(10) 0.033(11) 0.060(10)
O11 0.053(3) 0.054(3) 0.050(3) 0.025(2) 0.019(2) 0.017(2)
O12 0.095(14) 0.112(14) 0.048(10) 0.024(9) 0.006(9) -0.008(10)
O10 0.050(3) 0.062(3) 0.057(3) 0.032(2) 0.019(2) 0.021(2)
O9 0.055(3) 0.052(3) 0.045(3) 0.024(2) 0.015(2) 0.020(2)
O8 0.061(3) 0.063(3) 0.054(3) 0.035(2) 0.023(2) 0.028(2)
O2 0.074(3) 0.059(3) 0.052(3) 0.034(2) 0.021(3) 0.023(3)
O5 0.060(3) 0.049(3) 0.060(3) 0.027(2) 0.010(2) 0.005(2)
O3 0.061(3) 0.074(3) 0.062(3) 0.040(3) 0.018(3) 0.028(3)
O1 0.074(4) 0.066(3) 0.076(4) 0.040(3) 0.035(3) 0.025(3)
O6 0.071(3) 0.070(3) 0.055(3) 0.033(3) 0.007(3) 0.009(3)
O4 0.076(4) 0.055(3) 0.080(4) 0.041(3) 0.023(3) 0.014(3)
O15 0.108(5) 0.064(3) 0.067(4) 0.025(3) 0.029(3) 0.024(3)
N1 0.069(4) 0.066(4) 0.070(4) 0.041(4) 0.012(4) 0.015(3)
N2 0.062(4) 0.066(4) 0.058(4) 0.025(3) 0.012(3) 0.011(3)
C22 0.061(5) 0.056(4) 0.054(4) 0.017(4) 0.016(4) 0.006(4)
C15 0.063(5) 0.062(5) 0.061(5) 0.027(4) 0.018(4) 0.027(4)
C2 0.075(6) 0.054(4) 0.064(5) 0.029(4) 0.021(4) 0.005(4)
C14 0.062(5) 0.083(6) 0.073(5) 0.038(5) 0.025(4) 0.030(4)
C21 0.073(6) 0.065(5) 0.065(5) 0.028(4) 0.028(4) 0.007(4)
C7 0.073(5) 0.049(4) 0.054(4) 0.028(4) 0.013(4) 0.002(4)
C17 0.082(6) 0.058(5) 0.064(5) 0.029(4) 0.036(5) 0.016(4)
C10 0.064(5) 0.062(5) 0.055(4) 0.027(4) 0.008(4) 0.021(4)
C20 0.067(6) 0.088(7) 0.083(7) 0.028(6) 0.024(5) -0.009(5)
C9 0.096(7) 0.061(5) 0.065(5) 0.038(4) 0.020(5) 0.019(5)
C13 0.067(6) 0.095(7) 0.078(6) 0.032(6) 0.024(5) 0.030(5)
C24 0.063(5) 0.062(5) 0.077(6) 0.025(5) 0.024(5) 0.011(4)
C23 0.055(5) 0.103(7) 0.070(5) 0.042(5) 0.024(4) 0.022(5)
C25 0.065(5) 0.080(6) 0.056(5) 0.030(4) 0.012(4) 0.021(4)
C6 0.082(6) 0.066(5) 0.058(5) 0.034(4) 0.015(4) -0.003(4)
C8 0.101(7) 0.086(6) 0.073(6) 0.055(5) 0.012(5) 0.022(5)
C30 0.072(5) 0.063(5) 0.059(5) 0.028(4) 0.016(4) 0.023(4)
C3 0.079(6) 0.085(6) 0.072(6) 0.030(5) 0.034(5) -0.002(5)
C26 0.084(6) 0.079(6) 0.075(6) 0.037(5) 0.012(5) 0.022(5)
C19 0.103(8) 0.078(7) 0.097(8) 0.037(6) 0.047(7) -0.004(6)
C5 0.087(7) 0.110(8) 0.072(6) 0.053(6) 0.013(5) -0.013(6)
C18 0.096(7) 0.066(5) 0.080(6) 0.038(5) 0.032(6) 0.001(5)
C1 0.093(7) 0.126(9) 0.106(8) 0.060(7) 0.049(6) 0.056(7)
C27 0.119(9) 0.095(7) 0.056(6) 0.032(5) 0.011(6) 0.030(7)
C12 0.079(7) 0.095(7) 0.078(7) 0.031(6) -0.003(5) 0.019(6)
C29 0.085(6) 0.093(6) 0.064(5) 0.048(5) 0.020(5) 0.021(5)
C11 0.081(6) 0.089(7) 0.068(6) 0.036(5) -0.003(5) 0.020(5)
C16 0.102(7) 0.084(6) 0.115(8) 0.069(6) 0.031(6) 0.027(6)
C34 0.096(8) 0.134(10) 0.065(6) 0.047(6) 0.031(6) -0.003(7)
C28 0.108(8) 0.101(7) 0.066(6) 0.045(6) 0.021(6) 0.025(6)
C32 0.09(2) 0.115(18) 0.102(17) 0.043(15) 0.013(15) 0.048(18)
O7 0.052(3) 0.058(3) 0.052(3) 0.027(2) 0.014(2) 0.012(2)
O14A 0.127(14) 0.060(9) 0.076(7) 0.050(6) 0.045(6) 0.042(10)
O14 0.127(14) 0.060(9) 0.076(7) 0.050(6) 0.045(6) 0.042(10)
C31 0.061(14) 0.067(17) 0.094(16) 0.052(13) 0.009(13) 0.012(12)
C31A 0.055(12) 0.046(12) 0.085(16) 0.000(13) 0.016(12) 0.020(10)
O13A 0.119(14) 0.177(19) 0.095(13) -0.022(12) -0.029(12) 0.092(13)
O12A 0.117(15) 0.053(8) 0.043(10) 0.016(8) 0.025(10) 0.024(8)
C32A 0.081(16) 0.082(14) 0.11(2) 0.018(15) 0.026(15) 0.048(14)
C33 0.190(18) 0.123(19) 0.24(3) 0.14(2) 0.14(2) 0.075(16)

loop_
_atom_type_symbol
_atom_type_description
_atom_type_scat_dispersion_real
_atom_type_scat_dispersion_imag
_atom_type_scat_source
C C 0.0033 0.0016 'International Tables Vol C Tables 4.2.6.8 and 6.1.1.4'
H H 0.0000 0.0000 'International Tables Vol C Tables 4.2.6.8 and 6.1.1.4'
Gd Gd -0.1653 3.9035 'International Tables Vol C Tables 4.2.6.8 and 6.1.1.4'
N N 0.0061 0.0033 'International Tables Vol C Tables 4.2.6.8 and 6.1.1.4'
Ni Ni 0.3393 1.1124 'International Tables Vol C Tables 4.2.6.8 and 6.1.1.4'
O O 0.0106 0.0060 'International Tables Vol C Tables 4.2.6.8 and 6.1.1.4'

loop_
_geom_angle_atom_site_label_1
_geom_angle_atom_site_label_2
_geom_angle_atom_site_label_3
_geom_angle
_geom_angle_site_symmetry_1
_geom_angle_site_symmetry_3
_geom_angle_publ_flag
O13 Gd1 Ni3 124.6(4) . . ?
O13 Gd1 C31 23.6(4) . . ?
O11 Gd1 Ni3 76.38(14) . . ?
O11 Gd1 O13 68.7(4) . . ?
O11 Gd1 O12 104.0(5) . . ?
O11 Gd1 O9 70.28(17) . . ?
O11 Gd1 O1 129.30(18) . . ?
O11 Gd1 O4 123.79(18) . . ?
O11 Gd1 C31 84.9(7) . . ?
O12 Gd1 Ni3 107.8(6) . . ?
O12 Gd1 O13 46.4(5) . . ?
O12 Gd1 O1 125.9(5) . . ?
O12 Gd1 C31 23.1(4) . . ?
O9 Gd1 Ni3 35.54(13) . . ?
O9 Gd1 O13 138.4(4) . . ?
O9 Gd1 O12 143.2(6) . . ?
O9 Gd1 O1 74.19(16) . . ?
O9 Gd1 O4 141.38(18) . . ?
O9 Gd1 C31 145.1(10) . . ?
O8 Gd1 Ni3 34.68(12) . . ?
O8 Gd1 O13 99.0(4) . . ?
O8 Gd1 O11 84.53(17) . . ?
O8 Gd1 O12 73.1(6) . . ?
O8 Gd1 O9 70.16(18) . . ?
O8 Gd1 O1 115.69(19) . . ?
O8 Gd1 O4 140.16(17) . . ?
O8 Gd1 C31 83.7(9) . . ?
O2 Gd1 Ni3 80.54(15) . . ?
O2 Gd1 O13 117.3(4) . . ?
O2 Gd1 O11 154.22(17) . . ?
O2 Gd1 O12 72.3(4) . . ?
O2 Gd1 O9 97.03(17) . . ?
O2 Gd1 O8 69.89(18) . . ?
O2 Gd1 O1 63.6(2) . . ?
O2 Gd1 O4 80.32(19) . . ?
O2 Gd1 C31 95.2(5) . . ?
O5 Gd1 Ni3 126.83(14) . . ?
O5 Gd1 O13 79.6(4) . . ?
O5 Gd1 O11 70.44(17) . . ?
O5 Gd1 O12 119.6(5) . . ?
O5 Gd1 O9 93.37(17) . . ?
O5 Gd1 O8 153.77(17) . . ?
O5 Gd1 O2 134.19(18) . . ?
O5 Gd1 O1 76.9(2) . . ?
O5 Gd1 O4 64.58(19) . . ?
O5 Gd1 C31 101.2(6) . . ?
O1 Gd1 Ni3 94.60(14) . . ?
O1 Gd1 O13 140.8(4) . . ?
O1 Gd1 C31 139.9(9) . . ?
O4 Gd1 Ni3 159.51(13) . . ?
O4 Gd1 O13 71.5(4) . . ?
O4 Gd1 O12 73.0(6) . . ?
O4 Gd1 O1 70.23(18) . . ?
O4 Gd1 C31 73.0(10) . . ?
C31 Gd1 Ni3 116.1(9) . . ?
O12A Gd1 Ni3 110.3(7) . . ?
O12A Gd1 O11 91.5(5) . . ?
O12A Gd1 O9 143.1(6) . . ?
O12A Gd1 O8 76.5(7) . . ?
O12A Gd1 O2 85.8(4) . . ?
O12A Gd1 O5 110.9(6) . . ?
O12A Gd1 O1 136.8(5) . . ?
O12A Gd1 O4 75.5(6) . . ?
Gd1 Ni3 Gd1 128.97(9) . 2_666 ?
Ni3 Ni3 Gd1 64.79(9) 2_666 . ?
Ni3 Ni3 Gd1 64.18(7) 2_666 2_666 ?
O11 Ni3 Gd1 41.88(15) 2_666 2_666 ?
O11 Ni3 Gd1 143.01(15) 2_666 . ?
O11 Ni3 Ni3 93.34(15) 2_666 2_666 ?
O11 Ni3 O10 82.8(2) 2_666 . ?
O11 Ni3 O9 84.06(19) 2_666 2_666 ?
O11 Ni3 O9 100.9(2) 2_666 . ?
O11 Ni3 O7 94.10(19) 2_666 . ?
O10 Ni3 Gd1 85.27(14) . 2_666 ?
O10 Ni3 Gd1 133.97(14) . . ?
O10 Ni3 Ni3 135.06(15) . 2_666 ?
O10 Ni3 O7 86.26(19) . . ?
O9 Ni3 Gd1 42.52(13) . . ?
O9 Ni3 Gd1 42.21(12) 2_666 2_666 ?
O9 Ni3 Gd1 96.51(14) . 2_666 ?
O9 Ni3 Gd1 96.71(15) 2_666 . ?
O9 Ni3 Ni3 43.83(14) . 2_666 ?
O9 Ni3 Ni3 43.39(14) 2_666 2_666 ?
O9 Ni3 O10 176.08(18) . . ?
O9 Ni3 O10 91.79(19) 2_666 . ?
O9 Ni3 O9 87.2(2) . 2_666 ?
O9 Ni3 O7 94.83(19) . . ?
O9 Ni3 O7 177.48(18) 2_666 . ?
O8 Ni3 Gd1 141.32(15) . 2_666 ?
O8 Ni3 Gd1 42.21(16) . . ?
O8 Ni3 Ni3 92.92(15) . 2_666 ?
O8 Ni3 O11 173.58(18) . 2_666 ?
O8 Ni3 O10 91.8(2) . . ?
O8 Ni3 O9 99.56(19) . 2_666 ?
O8 Ni3 O9 84.6(2) . . ?
O8 Ni3 O7 82.12(19) . . ?
O7 Ni3 Gd1 85.80(15) . . ?
O7 Ni3 Gd1 135.88(13) . 2_666 ?
O7 Ni3 Ni3 138.64(15) . 2_666 ?
O8 Ni1 Gd1 41.94(14) . . ?
O8 Ni1 O7 80.37(19) . . ?
O8 Ni1 O14A 92.8(10) . . ?
O8 Ni1 O14 86.9(10) . . ?
O2 Ni1 Gd1 40.11(15) . . ?
O2 Ni1 O8 82.0(2) . . ?
O2 Ni1 O7 88.7(2) . . ?
O2 Ni1 O14A 85.6(9) . . ?
O2 Ni1 O14 96.3(10) . . ?
O3 Ni1 Gd1 136.54(16) . . ?
O3 Ni1 O8 94.6(2) . . ?
O3 Ni1 O2 173.74(19) . . ?
O3 Ni1 O7 85.5(2) . . ?
O3 Ni1 O14A 99.9(9) . . ?
O3 Ni1 O14 88.8(9) . . ?
N1 Ni1 Gd1 131.7(2) . . ?
N1 Ni1 O8 173.6(2) . . ?
N1 Ni1 O2 91.7(3) . . ?
N1 Ni1 O3 91.8(3) . . ?
N1 Ni1 O7 100.4(2) . . ?
N1 Ni1 O14A 85.8(10) . . ?
N1 Ni1 O14 92.9(9) . . ?
O7 Ni1 Gd1 84.76(15) . . ?
O14A Ni1 Gd1 86.9(12) . . ?
O14A Ni1 O7 171.6(12) . . ?
O14 Ni1 Gd1 90.3(12) . . ?
O14 Ni1 O7 165.6(7) . . ?
O11 Ni2 Gd1 42.17(14) . . ?
O11 Ni2 O10 81.4(2) . 2_666 ?
O11 Ni2 O15 92.7(2) . . ?
O10 Ni2 Gd1 85.11(15) 2_666 . ?
O5 Ni2 Gd1 40.22(15) . . ?
O5 Ni2 O11 82.3(2) . . ?
O5 Ni2 O10 88.1(2) . 2_666 ?
O5 Ni2 O15 92.1(2) . . ?
O6 Ni2 Gd1 136.75(17) . . ?
O6 Ni2 O11 94.6(2) . . ?
O6 Ni2 O10 86.4(2) . 2_666 ?
O6 Ni2 O5 174.1(2) . . ?
O6 Ni2 O15 93.1(3) . . ?
O6 Ni2 N2 90.8(3) . . ?
O15 Ni2 Gd1 91.20(19) . . ?
O15 Ni2 O10 174.0(2) . 2_666 ?
N2 Ni2 Gd1 132.3(2) . . ?
N2 Ni2 O11 173.7(2) . . ?
N2 Ni2 O10 95.7(2) . 2_666 ?
N2 Ni2 O5 92.0(3) . . ?
N2 Ni2 O15 90.3(3) . . ?
C31 O13 Gd1 93.8(17) . . ?
Gd1 O11 H11 116.6 . . ?
Ni3 O11 Gd1 103.5(2) 2_666 . ?
Ni3 O11 Ni2 99.0(2) 2_666 . ?
Ni3 O11 H11 116.6 2_666 . ?
Ni2 O11 Gd1 102.03(19) . . ?
Ni2 O11 H11 116.6 . . ?
C31 O12 Gd1 98.9(17) . . ?
Ni3 O10 Ni2 93.7(2) . 2_666 ?
Ni3 O10 H10 133.2 . . ?
Ni2 O10 H10 133.2 2_666 . ?
Gd1 O9 H9 118.5 . . ?
Ni3 O9 Gd1 101.9(2) . . ?
Ni3 O9 Gd1 102.17(19) 2_666 . ?
Ni3 O9 Ni3 92.8(2) . 2_666 ?
Ni3 O9 H9 118.5 2_666 . ?
Ni3 O9 H9 118.5 . . ?
Gd1 O8 H8 115.8 . . ?
Ni3 O8 Gd1 103.1(2) . . ?
Ni3 O8 Ni1 101.7(2) . . ?
Ni3 O8 H8 115.8 . . ?
Ni1 O8 Gd1 102.7(2) . . ?
Ni1 O8 H8 115.8 . . ?
Ni1 O2 Gd1 105.3(2) . . ?
C7 O2 Gd1 126.2(5) . . ?
C7 O2 Ni1 117.8(5) . . ?
Ni2 O5 Gd1 105.1(2) . . ?
C22 O5 Gd1 124.6(5) . . ?
C22 O5 Ni2 119.7(5) . . ?
C15 O3 Ni1 127.9(5) . . ?
C2 O1 Gd1 116.4(5) . . ?
C2 O1 C1 117.9(7) . . ?
C1 O1 Gd1 125.4(5) . . ?
C30 O6 Ni2 122.0(5) . . ?
C17 O4 Gd1 117.9(4) . . ?
C17 O4 C16 116.6(6) . . ?
C16 O4 Gd1 125.5(5) . . ?
Ni2 O15 H15A 120.0 . . ?
Ni2 O15 H15B 120.0 . . ?
H15A O15 H15B 120.0 . . ?
C9 N1 Ni1 125.7(6) . . ?
C9 N1 C8 116.9(7) . . ?
C8 N1 Ni1 116.5(5) . . ?
C24 N2 Ni2 123.8(6) . . ?
C24 N2 C23 118.5(7) . . ?
C23 N2 Ni2 117.6(5) . . ?
O5 C22 C21 121.5(7) . . ?
O5 C22 C17 119.3(7) . . ?
C21 C22 C17 119.2(7) . . ?
O3 C15 C14 118.5(7) . . ?
O3 C15 C10 122.7(7) . . ?
C14 C15 C10 118.9(7) . . ?
O1 C2 C7 114.0(7) . . ?
O1 C2 C3 124.7(9) . . ?
C3 C2 C7 121.3(8) . . ?
C15 C14 H14 119.4 . . ?
C13 C14 C15 121.3(9) . . ?
C13 C14 H14 119.4 . . ?
C22 C21 C20 118.2(9) . . ?
C22 C21 C23 120.4(7) . . ?
C20 C21 C23 121.2(9) . . ?
O2 C7 C2 119.3(7) . . ?
O2 C7 C6 121.5(8) . . ?
C2 C7 C6 119.2(8) . . ?
O4 C17 C22 113.6(7) . . ?
C18 C17 O4 125.0(8) . . ?
C18 C17 C22 121.4(9) . . ?
C15 C10 C9 125.0(7) . . ?
C11 C10 C15 118.7(8) . . ?
C11 C10 C9 116.2(8) . . ?
C21 C20 H20 119.6 . . ?
C19 C20 C21 120.9(10) . . ?
C19 C20 H20 119.6 . . ?
N1 C9 C10 126.7(7) . . ?
N1 C9 H9A 116.7 . . ?
C10 C9 H9A 116.7 . . ?
C14 C13 H13 120.1 . . ?
C14 C13 C12 119.9(9) . . ?
C12 C13 H13 120.1 . . ?
N2 C24 H24 117.4 . . ?
N2 C24 C25 125.3(8) . . ?
C25 C24 H24 117.4 . . ?
N2 C23 C21 111.5(7) . . ?
N2 C23 H23A 109.3 . . ?
N2 C23 H23B 109.3 . . ?
C21 C23 H23A 109.3 . . ?
C21 C23 H23B 109.3 . . ?
H23A C23 H23B 108.0 . . ?
C30 C25 C24 124.5(7) . . ?
C26 C25 C24 116.7(8) . . ?
C26 C25 C30 118.7(8) . . ?
C7 C6 C8 119.0(8) . . ?
C5 C6 C7 118.4(9) . . ?
C5 C6 C8 122.5(9) . . ?
N1 C8 C6 111.6(7) . . ?
N1 C8 H8A 109.3 . . ?
N1 C8 H8B 109.3 . . ?
C6 C8 H8A 109.3 . . ?
C6 C8 H8B 109.3 . . ?
H8A C8 H8B 108.0 . . ?
O6 C30 C25 122.5(8) . . ?
O6 C30 C29 119.4(8) . . ?
C29 C30 C25 118.1(8) . . ?
C2 C3 H3 120.9 . . ?
C34 C3 C2 118.1(10) . . ?
C34 C3 H3 120.9 . . ?
C25 C26 H26 119.3 . . ?
C27 C26 C25 121.4(9) . . ?
C27 C26 H26 119.3 . . ?
C20 C19 H19 119.5 . . ?
C18 C19 C20 121.1(9) . . ?
C18 C19 H19 119.5 . . ?
C6 C5 H5 119.0 . . ?
C34 C5 C6 121.9(10) . . ?
C34 C5 H5 119.0 . . ?
C17 C18 H18 120.4 . . ?
C19 C18 C17 119.2(10) . . ?
C19 C18 H18 120.4 . . ?
O1 C1 H1A 109.5 . . ?
O1 C1 H1B 109.5 . . ?
O1 C1 H1C 109.5 . . ?
H1A C1 H1B 109.5 . . ?
H1A C1 H1C 109.5 . . ?
H1B C1 H1C 109.5 . . ?
C26 C27 H27 120.1 . . ?
C26 C27 C28 119.9(9) . . ?
C28 C27 H27 120.1 . . ?
C13 C12 H12 120.2 . . ?
C11 C12 C13 119.6(9) . . ?
C11 C12 H12 120.2 . . ?
C30 C29 H29 119.1 . . ?
C28 C29 C30 121.8(9) . . ?
C28 C29 H29 119.1 . . ?
C10 C11 H11A 119.2 . . ?
C12 C11 C10 121.6(9) . . ?
C12 C11 H11A 119.2 . . ?
O4 C16 H16A 109.5 . . ?
O4 C16 H16B 109.5 . . ?
O4 C16 H16C 109.5 . . ?
H16A C16 H16B 109.5 . . ?
H16A C16 H16C 109.5 . . ?
H16B C16 H16C 109.5 . . ?
C3 C34 H34 119.5 . . ?
C5 C34 C3 121.0(9) . . ?
C5 C34 H34 119.5 . . ?
C27 C28 C29 119.9(10) . . ?
C27 C28 H28 120.0 . . ?
C29 C28 H28 120.0 . . ?
H32A C32 H32B 109.5 . . ?
H32A C32 H32C 109.5 . . ?
H32B C32 H32C 109.5 . . ?
C31 C32 H32A 109.5 . . ?
C31 C32 H32B 109.5 . . ?
C31 C32 H32C 109.5 . . ?
Ni3 O7 Ni1 92.79(19) . . ?
Ni3 O7 H7A 113.1 . . ?
Ni3 O7 H7B 113.1 . . ?
Ni1 O7 H7A 113.1 . . ?
Ni1 O7 H7B 113.1 . . ?
H7A O7 H7B 110.5 . . ?
Ni1 O14A H14A 120.0 . . ?
Ni1 O14A H14B 120.0 . . ?
H14A O14A H14B 120.0 . . ?
Ni1 O14 H14C 112.9 . . ?
C33 O14 Ni1 131(2) . . ?
C33 O14 H14C 109.5 . . ?
O13 C31 Gd1 62.7(15) . . ?
O13 C31 C32 115(2) . . ?
O12 C31 Gd1 58.0(15) . . ?
O12 C31 O13 120(3) . . ?
O12 C31 C32 125(2) . . ?
C32 C31 Gd1 171(3) . . ?
O13A C31A C32A 121(2) . . ?
O12A C31A O13A 123(2) . . ?
O12A C31A C32A 116(2) . . ?
C31A O12A Gd1 138.7(19) . . ?
C31A C32A H32D 109.5 . . ?
C31A C32A H32E 109.5 . . ?
C31A C32A H32F 109.5 . . ?
H32D C32A H32E 109.5 . . ?
H32D C32A H32F 109.5 . . ?
H32E C32A H32F 109.5 . . ?
O14 C33 H33A 109.5 . . ?
O14 C33 H33B 109.5 . . ?
O14 C33 H33C 109.5 . . ?
H33A C33 H33B 109.5 . . ?
H33A C33 H33C 109.5 . . ?
H33B C33 H33C 109.5 . . ?

loop_
_geom_bond_atom_site_label_1
_geom_bond_atom_site_label_2
_geom_bond_distance
_geom_bond_site_symmetry_2
_geom_bond_publ_flag
Gd1 Ni3 3.453(5) . ?
Gd1 O13 2.700(18) . ?
Gd1 O11 2.382(5) . ?
Gd1 O12 2.60(3) . ?
Gd1 O9 2.385(5) . ?
Gd1 O8 2.382(6) . ?
Gd1 O2 2.321(5) . ?
Gd1 O5 2.321(6) . ?
Gd1 O1 2.624(6) . ?
Gd1 O4 2.549(6) . ?
Gd1 C31 3.03(3) . ?
Gd1 O12A 2.27(2) . ?
Ni3 Gd1 3.471(4) 2_666 ?
Ni3 Ni3 2.983(5) 2_666 ?
Ni3 O11 2.030(5) 2_666 ?
Ni3 O10 2.134(6) . ?
Ni3 O9 2.051(6) . ?
Ni3 O9 2.068(5) 2_666 ?
Ni3 O8 2.017(5) . ?
Ni3 O7 2.169(5) . ?
Ni1 O8 2.061(5) . ?
Ni1 O2 2.047(6) . ?
Ni1 O3 1.995(6) . ?
Ni1 N1 1.991(7) . ?
Ni1 O7 2.200(5) . ?
Ni1 O14A 2.13(2) . ?
Ni1 O14 2.10(2) . ?
Ni2 O11 2.076(6) . ?
Ni2 O10 2.145(5) 2_666 ?
Ni2 O5 2.046(5) . ?
Ni2 O6 1.983(5) . ?
Ni2 O15 2.087(6) . ?
Ni2 N2 1.997(7) . ?
O13 C31 1.216(19) . ?
O11 Ni3 2.030(5) 2_666 ?
O11 H11 1.0000 . ?
O12 C31 1.20(2) . ?
O10 Ni2 2.145(5) 2_666 ?
O10 H10 0.9500 . ?
O9 Ni3 2.068(5) 2_666 ?
O9 H9 1.0000 . ?
O8 H8 1.0000 . ?
O2 C7 1.340(9) . ?
O5 C22 1.348(9) . ?
O3 C15 1.336(9) . ?
O1 C2 1.378(9) . ?
O1 C1 1.419(10) . ?
O6 C30 1.327(9) . ?
O4 C17 1.377(10) . ?
O4 C16 1.436(9) . ?
O15 H15A 0.9500 . ?
O15 H15B 0.9500 . ?
N1 C9 1.279(10) . ?
N1 C8 1.472(11) . ?
N2 C24 1.289(10) . ?
N2 C23 1.462(10) . ?
C22 C21 1.394(11) . ?
C22 C17 1.397(11) . ?
C15 C14 1.390(11) . ?
C15 C10 1.399(11) . ?
C2 C7 1.398(12) . ?
C2 C3 1.386(11) . ?
C14 H14 0.9500 . ?
C14 C13 1.370(12) . ?
C21 C20 1.402(12) . ?
C21 C23 1.532(12) . ?
C7 C6 1.400(11) . ?
C17 C18 1.373(11) . ?
C10 C9 1.455(12) . ?
C10 C11 1.393(11) . ?
C20 H20 0.9500 . ?
C20 C19 1.371(14) . ?
C9 H9A 0.9500 . ?
C13 H13 0.9500 . ?
C13 C12 1.385(13) . ?
C24 H24 0.9500 . ?
C24 C25 1.442(12) . ?
C23 H23A 0.9900 . ?
C23 H23B 0.9900 . ?
C25 C30 1.415(11) . ?
C25 C26 1.406(11) . ?
C6 C8 1.499(13) . ?
C6 C5 1.374(13) . ?
C8 H8A 0.9900 . ?
C8 H8B 0.9900 . ?
C30 C29 1.384(11) . ?
C3 H3 0.9500 . ?
C3 C34 1.379(14) . ?
C26 H26 0.9500 . ?
C26 C27 1.363(13) . ?
C19 H19 0.9500 . ?
C19 C18 1.361(14) . ?
C5 H5 0.9500 . ?
C5 C34 1.364(15) . ?
C18 H18 0.9500 . ?
C1 H1A 0.9800 . ?
C1 H1B 0.9800 . ?
C1 H1C 0.9800 . ?
C27 H27 0.9500 . ?
C27 C28 1.377(14) . ?
C12 H12 0.9500 . ?
C12 C11 1.362(13) . ?
C29 H29 0.9500 . ?
C29 C28 1.379(12) . ?
C11 H11A 0.9500 . ?
C16 H16A 0.9800 . ?
C16 H16B 0.9800 . ?
C16 H16C 0.9800 . ?
C34 H34 0.9500 . ?
C28 H28 0.9500 . ?
C32 H32A 0.9800 . ?
C32 H32B 0.9800 . ?
C32 H32C 0.9800 . ?
C32 C31 1.52(2) . ?
O7 H7A 0.9900 . ?
O7 H7B 0.9900 . ?
O14A H14A 0.9500 . ?
O14A H14B 0.9500 . ?
O14 H14C 0.8400 . ?
O14 C33 1.37(3) . ?
C31A O13A 1.221(18) . ?
C31A O12A 1.22(2) . ?
C31A C32A 1.521(19) . ?
C32A H32D 0.9800 . ?
C32A H32E 0.9800 . ?
C32A H32F 0.9800 . ?
C33 H33A 0.9800 . ?
C33 H33B 0.9800 . ?
C33 H33C 0.9800 . ?

loop_
_geom_torsion_atom_site_label_1
_geom_torsion_atom_site_label_2
_geom_torsion_atom_site_label_3
_geom_torsion_atom_site_label_4
_geom_torsion
_geom_torsion_site_symmetry_1
_geom_torsion_site_symmetry_2
_geom_torsion_site_symmetry_3
_geom_torsion_site_symmetry_4
_geom_torsion_publ_flag
Gd1 O13 C31 O12 11(5) . . . . ?
Gd1 O13 C31 C32 -171(4) . . . . ?
Gd1 O12 C31 O13 -11(5) . . . . ?
Gd1 O12 C31 C32 171(4) . . . . ?
Gd1 O2 C7 C2 -6.7(9) . . . . ?
Gd1 O2 C7 C6 173.4(5) . . . . ?
Gd1 O5 C22 C21 178.2(6) . . . . ?
Gd1 O5 C22 C17 -0.1(10) . . . . ?
Gd1 O1 C2 C7 4.0(8) . . . . ?
Gd1 O1 C2 C3 -175.8(6) . . . . ?
Gd1 O4 C17 C22 3.6(8) . . . . ?
Gd1 O4 C17 C18 -177.7(7) . . . . ?
Ni1 O2 C7 C2 132.4(6) . . . . ?
Ni1 O2 C7 C6 -47.5(8) . . . . ?
Ni1 O3 C15 C14 -175.7(5) . . . . ?
Ni1 O3 C15 C10 5.0(10) . . . . ?
Ni1 N1 C9 C10 6.2(13) . . . . ?
Ni1 N1 C8 C6 -57.5(9) . . . . ?
Ni2 O5 C22 C21 -42.6(9) . . . . ?
Ni2 O5 C22 C17 139.0(6) . . . . ?
Ni2 O6 C30 C25 31.3(10) . . . . ?
Ni2 O6 C30 C29 -149.3(6) . . . . ?
Ni2 N2 C24 C25 -4.5(12) . . . . ?
Ni2 N2 C23 C21 -55.8(8) . . . . ?
O2 C7 C6 C8 -1.8(11) . . . . ?
O2 C7 C6 C5 179.9(7) . . . . ?
O5 C22 C21 C20 -179.9(7) . . . . ?
O5 C22 C21 C23 -4.1(12) . . . . ?
O5 C22 C17 O4 -2.4(11) . . . . ?
O5 C22 C17 C18 178.8(7) . . . . ?
O3 C15 C14 C13 -178.4(7) . . . . ?
O3 C15 C10 C9 -2.0(13) . . . . ?
O3 C15 C10 C11 177.1(8) . . . . ?
O1 C2 C7 O2 0.9(10) . . . . ?
O1 C2 C7 C6 -179.2(6) . . . . ?
O1 C2 C3 C34 179.2(8) . . . . ?
O6 C30 C29 C28 176.2(9) . . . . ?
O4 C17 C18 C19 -178.4(8) . . . . ?
N2 C24 C25 C30 -12.9(14) . . . . ?
N2 C24 C25 C26 163.3(8) . . . . ?
C22 C21 C20 C19 2.0(14) . . . . ?
C22 C21 C23 N2 57.4(10) . . . . ?
C22 C17 C18 C19 0.2(14) . . . . ?
C15 C14 C13 C12 0.3(14) . . . . ?
C15 C10 C9 N1 -4.0(14) . . . . ?
C15 C10 C11 C12 2.5(14) . . . . ?
C2 C7 C6 C8 178.4(7) . . . . ?
C2 C7 C6 C5 0.0(11) . . . . ?
C2 C3 C34 C5 -0.2(15) . . . . ?
C14 C15 C10 C9 178.7(8) . . . . ?
C14 C15 C10 C11 -2.2(12) . . . . ?
C14 C13 C12 C11 0.0(15) . . . . ?
C21 C22 C17 O4 179.3(7) . . . . ?
C21 C22 C17 C18 0.5(12) . . . . ?
C21 C20 C19 C18 -1.3(16) . . . . ?
C7 C2 C3 C34 -0.6(13) . . . . ?
C7 C6 C8 N1 59.1(10) . . . . ?
C7 C6 C5 C34 -0.8(14) . . . . ?
C17 C22 C21 C20 -1.5(12) . . . . ?
C17 C22 C21 C23 174.3(7) . . . . ?
C10 C15 C14 C13 0.9(12) . . . . ?
C20 C21 C23 N2 -126.9(9) . . . . ?
C20 C19 C18 C17 0.2(15) . . . . ?
C9 N1 C8 C6 132.9(8) . . . . ?
C9 C10 C11 C12 -178.3(9) . . . . ?
C13 C12 C11 C10 -1.4(16) . . . . ?
C24 N2 C23 C21 121.6(8) . . . . ?
C24 C25 C30 O6 -2.0(13) . . . . ?
C24 C25 C30 C29 178.7(8) . . . . ?
C24 C25 C26 C27 -176.0(9) . . . . ?
C23 N2 C24 C25 178.4(8) . . . . ?
C23 C21 C20 C19 -173.8(9) . . . . ?
C25 C30 C29 C28 -4.5(14) . . . . ?
C25 C26 C27 C28 -1.5(15) . . . . ?
C6 C5 C34 C3 0.9(17) . . . . ?
C8 N1 C9 C10 174.7(8) . . . . ?
C8 C6 C5 C34 -179.0(9) . . . . ?
C30 C25 C26 C27 0.4(14) . . . . ?
C30 C29 C28 C27 3.4(15) . . . . ?
C3 C2 C7 O2 -179.2(7) . . . . ?
C3 C2 C7 C6 0.6(11) . . . . ?
C26 C25 C30 O6 -178.1(8) . . . . ?
C26 C25 C30 C29 2.5(12) . . . . ?
C26 C27 C28 C29 -0.3(16) . . . . ?
C5 C6 C8 N1 -122.7(9) . . . . ?
C1 O1 C2 C7 178.2(7) . . . . ?
C1 O1 C2 C3 -1.6(12) . . . . ?
C11 C10 C9 N1 176.9(9) . . . . ?
C16 O4 C17 C22 -175.2(7) . . . . ?
C16 O4 C17 C18 3.5(12) . . . . ?
O13A C31A O12A Gd1 -3(9) . . . . ?
C32A C31A O12A Gd1 173(2) . . . . ?

loop_
_smtbx_masks_void_nr
_smtbx_masks_void_average_x
_smtbx_masks_void_average_y
_smtbx_masks_void_average_z
_smtbx_masks_void_volume
_smtbx_masks_void_count_electrons
_smtbx_masks_void_content
1 -0.910 -0.410 -0.410 447.4 113.6 '8 H2O'
2 -0.024 0.240 0.687 9.1 0.0 ?
3 0.024 0.760 0.313 9.1 0.0 ?
